data_2224753
loop_
_publ_author_name
'Li, Jiu-Ming'
'Yong, Jian-Ping'

_publ_section_title
;
 (<i>E</i>)-1-(1<i>H</i>-Benzotriazol-1-yl
 3-oxide)-3-methoxybut-2-en-1-one
;
_journal_coeditor_code RZ2397
_journal_issue 1
_journal_name_full 'Acta Crystallographica Section E'
_journal_page_first o13
_journal_paper_doi 10.1107/S1600536809050442
_journal_volume 66
_journal_year 2010
_chemical_formula_iupac 'C11 H11 N3 O3'
_chemical_formula_moiety 'C11 H11 N3 O3'
_chemical_formula_sum 'C11 H11 N3 O3'
_chemical_formula_weight 233.23
_chemical_name_systematic
;
(<i>E</i>)-1-(1<i>H</i>-Benzotriazol-1-yl 3-oxide)-3-methoxybut-2-en-1-one
;
_space_group_IT_number 14
_symmetry_cell_setting monoclinic
_symmetry_space_group_name_Hall '-P 2ybc'
_symmetry_space_group_name_H-M 'P 1 21/c 1'
_atom_sites_solution_hydrogens geom
_atom_sites_solution_primary direct
_atom_sites_solution_secondary difmap
_audit_creation_method SHELXL-97
_cell_angle_alpha 90.00
_cell_angle_beta 100.13(3)
_cell_angle_gamma 90.00
_cell_formula_units_Z 8
_cell_length_a 14.011(3)
_cell_length_b 10.014(2)
_cell_length_c 15.699(3)
_cell_measurement_reflns_used 6607
_cell_measurement_temperature 173(2)
_cell_measurement_theta_max 27.4838
_cell_measurement_theta_min 1.3177
_cell_volume 2168.3(8)
_computing_cell_refinement 'CrystalClear (Rigaku, 2007)'
_computing_data_collection 'CrystalClear (Rigaku, 2007)'
_computing_data_reduction 'CrystalClear (Rigaku, 2007)'
_computing_molecular_graphics 'SHELXTL (Sheldrick, 2008)'
_computing_publication_material 'SHELXTL (Sheldrick, 2008)'
_computing_structure_refinement 'SHELXL97 (Sheldrick, 2008)'
_computing_structure_solution 'SHELXS97 (Sheldrick, 2008)'
_diffrn_ambient_temperature 173(2)
_diffrn_measured_fraction_theta_full 0.986
_diffrn_measured_fraction_theta_max 0.986
_diffrn_measurement_device_type 'Rigaku Mercury CCD/AFC'
_diffrn_measurement_method '\f and \w'
_diffrn_radiation_monochromator 'Graphite Monochromator'
_diffrn_radiation_source 'Sealed Tube'
_diffrn_radiation_type MoK\a
_diffrn_radiation_wavelength 0.71073
_diffrn_reflns_av_R_equivalents 0.0500
_diffrn_reflns_av_sigmaI/netI 0.0411
_diffrn_reflns_limit_h_max 16
_diffrn_reflns_limit_h_min -11
_diffrn_reflns_limit_k_max 11
_diffrn_reflns_limit_k_min -11
_diffrn_reflns_limit_l_max 18
_diffrn_reflns_limit_l_min -18
_diffrn_reflns_number 15367
_diffrn_reflns_theta_full 25.01
_diffrn_reflns_theta_max 25.01
_diffrn_reflns_theta_min 1.48
_diffrn_standards_number 0
_exptl_absorpt_coefficient_mu 0.107
_exptl_absorpt_correction_T_max 0.9686
_exptl_absorpt_correction_T_min 0.9585
_exptl_absorpt_correction_type multi-scan
_exptl_absorpt_process_details '(CrystalClear; Rigaku, 2007)'
_exptl_crystal_colour colourless
_exptl_crystal_density_diffrn 1.429
_exptl_crystal_density_method 'not measured'
_exptl_crystal_description block
_exptl_crystal_F_000 976
_exptl_crystal_size_max 0.40
_exptl_crystal_size_mid 0.40
_exptl_crystal_size_min 0.30
_refine_diff_density_max 0.362
_refine_diff_density_min -0.282
_refine_ls_extinction_coef 0.0028(7)
_refine_ls_extinction_expression Fc^*^=kFc[1+0.001xFc^2^\l^3^/sin(2\q)]^-1/4^
_refine_ls_extinction_method 'SHELXL97 (Sheldrick, 2008)'
_refine_ls_goodness_of_fit_ref 1.167
_refine_ls_hydrogen_treatment constr
_refine_ls_matrix_type full
_refine_ls_number_parameters 308
_refine_ls_number_reflns 3771
_refine_ls_number_restraints 0
_refine_ls_restrained_S_all 1.167
_refine_ls_R_factor_all 0.0675
_refine_ls_R_factor_gt 0.0629
_refine_ls_shift/su_max 0.000
_refine_ls_shift/su_mean 0.000
_refine_ls_structure_factor_coef Fsqd
_refine_ls_weighting_details 'calc w=1/[\s^2^(Fo^2^)+(0.0470P)^2^+1.4328P] where P=(Fo^2^+2Fc^2^)/3'
_refine_ls_weighting_scheme calc
_refine_ls_wR_factor_gt 0.1375
_refine_ls_wR_factor_ref 0.1406
_reflns_number_gt 3564
_reflns_number_total 3771
_reflns_threshold_expression I>2sigma(I)
_cod_data_source_file rz2397.cif
_cod_data_source_block I
_cod_depositor_comments
;
The following automatic conversions were performed:
'_symmetry_cell_setting' value 'Monoclinic' changed to 'monoclinic'
according to '/home/saulius/struct/CIF-dictionaries/cif_core.dic'
dictionary named 'cif_core.dic' version 2.4.1 from 2010-06-29.

Automatic conversion script
Id: cif_fix_enum 1527 2010-12-29 10:47:43Z saulius 

The following automatic conversions were performed:

'_symmetry_cell_setting' value 'Monoclinic' changed to 'monoclinic'
according to /home/saulius/struct/CIF-dictionaries/cif_core.dic
dictionary named 'cif_core.dic' version 2.4.1 from 2010-06-29.

Automatic conversion script
Id: cif_fix_values 1715 2011-07-08 13:25:40Z adriana 
;
_cod_original_sg_symbol_H-M 'P 21/c'
_cod_database_code 2224753
_cod_database_fobs_code 2224753

loop_
_symmetry_equiv_pos_as_xyz
'x, y, z'
'-x, y+1/2, -z+1/2'
'-x, -y, -z'
'x, -y-1/2, z-1/2'

loop_
_atom_site_type_symbol
_atom_site_label
_atom_site_fract_x
_atom_site_fract_y
_atom_site_fract_z
_atom_site_U_iso_or_equiv
_atom_site_adp_type
_atom_site_calc_flag
_atom_site_refinement_flags
_atom_site_occupancy
_atom_site_disorder_assembly
_atom_site_disorder_group
O O1 0.05575(14) 1.36306(16) -0.08605(11) 0.0400(5) Uani d . 1 . .
O O2 0.14314(14) 0.85371(17) 0.05299(11) 0.0411(5) Uani d . 1 . .
O O3 0.18500(13) 0.72121(18) -0.19749(12) 0.0436(5) Uani d . 1 . .
O O4 0.45305(13) -0.36283(16) -0.08904(11) 0.0387(4) Uani d . 1 . .
O O5 0.33528(13) 0.14842(17) -0.00327(10) 0.0383(4) Uani d . 1 . .
O O6 0.32908(13) 0.26568(17) -0.26560(11) 0.0380(4) Uani d . 1 . .
N N1 0.07616(14) 1.25933(19) -0.03951(12) 0.0297(5) Uani d . 1 . .
N N2 0.09586(14) 1.14406(18) -0.07177(12) 0.0292(4) Uani d . 1 . .
N N3 0.11216(14) 1.05828(19) -0.00260(11) 0.0272(4) Uani d . 1 . .
N N4 0.43065(14) -0.25590(19) -0.05301(12) 0.0282(4) Uani d . 1 . .
N N5 0.40993(14) -0.14465(19) -0.09592(12) 0.0286(4) Uani d . 1 . .
N N6 0.38814(13) -0.05422(19) -0.03598(11) 0.0264(4) Uani d . 1 . .
C C1 0.10201(16) 1.1226(2) 0.07363(14) 0.0278(5) Uani d . 1 . .
C C2 0.10832(17) 1.0824(3) 0.15936(15) 0.0341(6) Uani d . 1 . .
H H2B 0.1237 0.9932 0.1773 0.041 Uiso calc R 1 . .
C C3 0.09079(18) 1.1801(3) 0.21672(15) 0.0375(6) Uani d . 1 . .
H H3A 0.0940 1.1566 0.2758 0.045 Uiso calc R 1 . .
C C4 0.06852(18) 1.3119(3) 0.19175(16) 0.0377(6) Uani d . 1 . .
H H4A 0.0574 1.3748 0.2343 0.045 Uiso calc R 1 . .
C C5 0.06218(17) 1.3534(2) 0.10725(16) 0.0337(6) Uani d . 1 . .
H H5B 0.0473 1.4428 0.0895 0.040 Uiso calc R 1 . .
C C6 0.07931(16) 1.2541(2) 0.05007(14) 0.0280(5) Uani d . 1 . .
C C7 0.13675(16) 0.9212(2) -0.01186(15) 0.0286(5) Uani d . 1 . .
C C8 0.15008(16) 0.8828(2) -0.09752(15) 0.0302(5) Uani d . 1 . .
H H8A 0.1417 0.9484 -0.1419 0.036 Uiso calc R 1 . .
C C9 0.17412(17) 0.7568(2) -0.11732(16) 0.0336(6) Uani d . 1 . .
C C10 0.1935(2) 0.6417(3) -0.0578(2) 0.0485(7) Uani d . 1 . .
H H10A 0.2091 0.5631 -0.0900 0.073 Uiso calc R 1 . .
H H10B 0.1358 0.6232 -0.0323 0.073 Uiso calc R 1 . .
H H10C 0.2482 0.6625 -0.0118 0.073 Uiso calc R 1 . .
C C11 0.1690(2) 0.8191(3) -0.26569(18) 0.0473(7) Uani d . 1 . .
H H11A 0.1797 0.7781 -0.3199 0.071 Uiso calc R 1 . .
H H11B 0.2143 0.8937 -0.2509 0.071 Uiso calc R 1 . .
H H11C 0.1023 0.8522 -0.2726 0.071 Uiso calc R 1 . .
C C12 0.39549(16) -0.1127(2) 0.04485(14) 0.0271(5) Uani d . 1 . .
C C13 0.38077(17) -0.0679(3) 0.12604(15) 0.0326(6) Uani d . 1 . .
H H13A 0.3613 0.0211 0.1350 0.039 Uiso calc R 1 . .
C C14 0.39604(18) -0.1599(3) 0.19193(16) 0.0368(6) Uani d . 1 . .
H H14A 0.3867 -0.1329 0.2479 0.044 Uiso calc R 1 . .
C C15 0.42483(18) -0.2921(3) 0.18018(16) 0.0367(6) Uani d . 1 . .
H H15A 0.4350 -0.3513 0.2282 0.044 Uiso calc R 1 . .
C C16 0.43866(17) -0.3378(2) 0.10031(15) 0.0333(6) Uani d . 1 . .
H H16A 0.4572 -0.4271 0.0911 0.040 Uiso calc R 1 . .
C C17 0.42345(16) -0.2437(2) 0.03457(14) 0.0273(5) Uani d . 1 . .
C C18 0.35556(16) 0.0780(2) -0.06071(15) 0.0293(5) Uani d . 1 . .
C C19 0.35254(16) 0.1095(2) -0.15081(15) 0.0289(5) Uani d . 1 . .
H H19A 0.3658 0.0412 -0.1891 0.035 Uiso calc R 1 . .
C C20 0.33127(17) 0.2343(2) -0.18219(15) 0.0307(5) Uani d . 1 . .
C C21 0.3085(2) 0.3529(2) -0.13222(18) 0.0404(6) Uani d . 1 . .
H H21A 0.2960 0.4300 -0.1710 0.061 Uiso calc R 1 . .
H H21B 0.3637 0.3723 -0.0862 0.061 Uiso calc R 1 . .
H H21C 0.2510 0.3344 -0.1066 0.061 Uiso calc R 1 . .
C C22 0.3452(2) 0.1631(3) -0.32498(16) 0.0415(6) Uani d . 1 . .
H H22A 0.3413 0.2015 -0.3829 0.062 Uiso calc R 1 . .
H H22B 0.2957 0.0936 -0.3265 0.062 Uiso calc R 1 . .
H H22C 0.4096 0.1240 -0.3062 0.062 Uiso calc R 1 . .

loop_
_atom_site_aniso_label
_atom_site_aniso_U_11
_atom_site_aniso_U_22
_atom_site_aniso_U_33
_atom_site_aniso_U_12
_atom_site_aniso_U_13
_atom_site_aniso_U_23
O1 0.0628(12) 0.0248(9) 0.0349(9) 0.0044(8) 0.0158(9) 0.0052(8)
O2 0.0557(12) 0.0323(10) 0.0359(10) 0.0058(8) 0.0098(8) 0.0062(8)
O3 0.0470(11) 0.0364(10) 0.0493(11) -0.0006(8) 0.0138(9) -0.0164(9)
O4 0.0562(11) 0.0268(9) 0.0349(9) 0.0079(8) 0.0128(8) -0.0030(7)
O5 0.0519(11) 0.0336(9) 0.0302(9) 0.0057(8) 0.0090(8) -0.0069(8)
O6 0.0448(10) 0.0327(10) 0.0388(10) 0.0074(8) 0.0132(8) 0.0094(8)
N1 0.0380(11) 0.0234(10) 0.0289(10) -0.0006(8) 0.0090(9) -0.0008(8)
N2 0.0380(11) 0.0235(10) 0.0266(10) -0.0004(8) 0.0075(8) 0.0001(8)
N3 0.0335(11) 0.0257(10) 0.0231(9) 0.0003(8) 0.0066(8) 0.0001(8)
N4 0.0330(11) 0.0247(10) 0.0279(10) 0.0001(8) 0.0082(8) 0.0003(8)
N5 0.0352(11) 0.0260(10) 0.0255(10) 0.0011(8) 0.0078(8) -0.0011(8)
N6 0.0306(10) 0.0257(10) 0.0232(9) -0.0003(8) 0.0054(8) -0.0001(8)
C1 0.0260(12) 0.0314(13) 0.0264(12) -0.0019(10) 0.0057(9) -0.0021(10)
C2 0.0334(13) 0.0417(14) 0.0271(12) 0.0033(11) 0.0050(10) 0.0032(11)
C3 0.0367(14) 0.0526(16) 0.0235(12) -0.0021(12) 0.0063(10) -0.0025(11)
C4 0.0358(13) 0.0477(16) 0.0301(13) -0.0028(12) 0.0073(11) -0.0125(12)
C5 0.0331(13) 0.0307(13) 0.0376(13) -0.0031(10) 0.0068(11) -0.0073(11)
C6 0.0310(12) 0.0288(12) 0.0246(11) -0.0039(10) 0.0056(10) -0.0026(10)
C7 0.0272(12) 0.0248(12) 0.0341(13) -0.0010(9) 0.0066(10) 0.0006(10)
C8 0.0305(12) 0.0269(12) 0.0334(13) -0.0014(10) 0.0064(10) -0.0017(10)
C9 0.0276(12) 0.0302(13) 0.0433(14) -0.0027(10) 0.0073(11) -0.0075(11)
C10 0.0504(17) 0.0285(14) 0.0657(19) 0.0052(12) 0.0080(15) -0.0031(13)
C11 0.0534(17) 0.0480(17) 0.0427(15) -0.0070(14) 0.0149(13) -0.0159(13)
C12 0.0250(11) 0.0314(13) 0.0243(11) -0.0047(9) 0.0029(9) 0.0002(10)
C13 0.0374(13) 0.0348(13) 0.0265(12) -0.0012(11) 0.0085(10) -0.0040(10)
C14 0.0387(14) 0.0459(15) 0.0267(12) -0.0043(12) 0.0084(11) -0.0023(11)
C15 0.0402(14) 0.0419(15) 0.0285(12) -0.0060(12) 0.0073(11) 0.0068(11)
C16 0.0334(13) 0.0321(13) 0.0343(13) -0.0046(10) 0.0060(11) 0.0032(11)
C17 0.0290(12) 0.0296(12) 0.0235(11) -0.0043(9) 0.0049(9) -0.0016(9)
C18 0.0281(12) 0.0259(12) 0.0332(13) -0.0009(9) 0.0035(10) -0.0028(10)
C19 0.0313(12) 0.0269(12) 0.0285(12) -0.0010(10) 0.0047(10) -0.0013(10)
C20 0.0277(12) 0.0312(13) 0.0344(13) 0.0002(10) 0.0085(10) 0.0023(10)
C21 0.0433(15) 0.0274(13) 0.0523(16) 0.0035(11) 0.0131(13) 0.0013(12)
C22 0.0553(17) 0.0390(15) 0.0317(13) 0.0053(12) 0.0118(12) 0.0062(11)

loop_
_atom_type_symbol
_atom_type_description
_atom_type_scat_dispersion_real
_atom_type_scat_dispersion_imag
_atom_type_scat_source
C C 0.0033 0.0016 'International Tables Vol C Tables 4.2.6.8 and 6.1.1.4'
H H 0.0000 0.0000 'International Tables Vol C Tables 4.2.6.8 and 6.1.1.4'
N N 0.0061 0.0033 'International Tables Vol C Tables 4.2.6.8 and 6.1.1.4'
O O 0.0106 0.0060 'International Tables Vol C Tables 4.2.6.8 and 6.1.1.4'

loop_
_geom_angle_atom_site_label_1
_geom_angle_atom_site_label_2
_geom_angle_atom_site_label_3
_geom_angle_site_symmetry_1
_geom_angle_site_symmetry_3
_geom_angle
_geom_angle_publ_flag
C9 O3 C11 . . 119.2(2) ?
C20 O6 C22 . . 119.25(19) ?
O1 N1 N2 . . 122.60(18) ?
O1 N1 C6 . . 124.83(19) ?
N2 N1 C6 . . 112.57(18) ?
N1 N2 N3 . . 105.25(17) ?
N2 N3 C1 . . 111.34(18) ?
N2 N3 C7 . . 122.05(18) ?
C1 N3 C7 . . 126.62(19) ?
O4 N4 N5 . . 122.44(18) ?
O4 N4 C17 . . 125.01(19) ?
N5 N4 C17 . . 112.55(18) ?
N4 N5 N6 . . 105.29(16) ?
N5 N6 C12 . . 110.97(18) ?
N5 N6 C18 . . 121.38(18) ?
C12 N6 C18 . . 127.49(19) ?
N3 C1 C6 . . 105.28(19) ?
N3 C1 C2 . . 134.4(2) ?
C6 C1 C2 . . 120.3(2) ?
C3 C2 C1 . . 115.9(2) ?
C3 C2 H2B . . 122.0 ?
C1 C2 H2B . . 122.0 ?
C2 C3 C4 . . 122.9(2) ?
C2 C3 H3A . . 118.5 ?
C4 C3 H3A . . 118.5 ?
C5 C4 C3 . . 121.9(2) ?
C5 C4 H4A . . 119.0 ?
C3 C4 H4A . . 119.0 ?
C4 C5 C6 . . 114.7(2) ?
C4 C5 H5B . . 122.7 ?
C6 C5 H5B . . 122.7 ?
C5 C6 C1 . . 124.3(2) ?
C5 C6 N1 . . 130.1(2) ?
C1 C6 N1 . . 105.56(19) ?
O2 C7 N3 . . 115.7(2) ?
O2 C7 C8 . . 129.2(2) ?
N3 C7 C8 . . 115.1(2) ?
C9 C8 C7 . . 122.7(2) ?
C9 C8 H8A . . 118.7 ?
C7 C8 H8A . . 118.7 ?
O3 C9 C8 . . 122.4(2) ?
O3 C9 C10 . . 110.3(2) ?
C8 C9 C10 . . 127.3(2) ?
C9 C10 H10A . . 109.5 ?
C9 C10 H10B . . 109.5 ?
H10A C10 H10B . . 109.5 ?
C9 C10 H10C . . 109.5 ?
H10A C10 H10C . . 109.5 ?
H10B C10 H10C . . 109.5 ?
O3 C11 H11A . . 109.5 ?
O3 C11 H11B . . 109.5 ?
H11A C11 H11B . . 109.5 ?
O3 C11 H11C . . 109.5 ?
H11A C11 H11C . . 109.5 ?
H11B C11 H11C . . 109.5 ?
N6 C12 C17 . . 105.70(19) ?
N6 C12 C13 . . 134.4(2) ?
C17 C12 C13 . . 119.9(2) ?
C14 C13 C12 . . 116.2(2) ?
C14 C13 H13A . . 121.9 ?
C12 C13 H13A . . 121.9 ?
C13 C14 C15 . . 122.9(2) ?
C13 C14 H14A . . 118.6 ?
C15 C14 H14A . . 118.6 ?
C16 C15 C14 . . 121.4(2) ?
C16 C15 H15A . . 119.3 ?
C14 C15 H15A . . 119.3 ?
C15 C16 C17 . . 115.1(2) ?
C15 C16 H16A . . 122.5 ?
C17 C16 H16A . . 122.5 ?
C16 C17 C12 . . 124.5(2) ?
C16 C17 N4 . . 130.1(2) ?
C12 C17 N4 . . 105.49(19) ?
O5 C18 N6 . . 116.1(2) ?
O5 C18 C19 . . 129.0(2) ?
N6 C18 C19 . . 114.9(2) ?
C20 C19 C18 . . 121.6(2) ?
C20 C19 H19A . . 119.2 ?
C18 C19 H19A . . 119.2 ?
O6 C20 C19 . . 122.4(2) ?
O6 C20 C21 . . 111.0(2) ?
C19 C20 C21 . . 126.7(2) ?
C20 C21 H21A . . 109.5 ?
C20 C21 H21B . . 109.5 ?
H21A C21 H21B . . 109.5 ?
C20 C21 H21C . . 109.5 ?
H21A C21 H21C . . 109.5 ?
H21B C21 H21C . . 109.5 ?
O6 C22 H22A . . 109.5 ?
O6 C22 H22B . . 109.5 ?
H22A C22 H22B . . 109.5 ?
O6 C22 H22C . . 109.5 ?
H22A C22 H22C . . 109.5 ?
H22B C22 H22C . . 109.5 ?

loop_
_geom_bond_atom_site_label_1
_geom_bond_atom_site_label_2
_geom_bond_site_symmetry_2
_geom_bond_distance
_geom_bond_publ_flag
O1 N1 . 1.273(2) ?
O2 C7 . 1.212(3) ?
O3 C9 . 1.342(3) ?
O3 C11 . 1.440(3) ?
O4 N4 . 1.276(2) ?
O5 C18 . 1.217(3) ?
O6 C20 . 1.342(3) ?
O6 C22 . 1.431(3) ?
N1 N2 . 1.309(3) ?
N1 C6 . 1.400(3) ?
N2 N3 . 1.372(3) ?
N3 C1 . 1.388(3) ?
N3 C7 . 1.429(3) ?
N4 N5 . 1.308(3) ?
N4 C17 . 1.401(3) ?
N5 N6 . 1.378(3) ?
N6 C12 . 1.385(3) ?
N6 C18 . 1.432(3) ?
C1 C6 . 1.389(3) ?
C1 C2 . 1.393(3) ?
C2 C3 . 1.381(4) ?
C2 H2B . 0.9500 ?
C3 C4 . 1.396(4) ?
C3 H3A . 0.9500 ?
C4 C5 . 1.378(4) ?
C4 H4A . 0.9500 ?
C5 C6 . 1.389(3) ?
C5 H5B . 0.9500 ?
C7 C8 . 1.442(3) ?
C8 C9 . 1.356(3) ?
C8 H8A . 0.9500 ?
C9 C10 . 1.478(4) ?
C10 H10A . 0.9800 ?
C10 H10B . 0.9800 ?
C10 H10C . 0.9800 ?
C11 H11A . 0.9800 ?
C11 H11B . 0.9800 ?
C11 H11C . 0.9800 ?
C12 C17 . 1.386(3) ?
C12 C13 . 1.400(3) ?
C13 C14 . 1.373(3) ?
C13 H13A . 0.9500 ?
C14 C15 . 1.406(4) ?
C14 H14A . 0.9500 ?
C15 C16 . 1.380(3) ?
C15 H15A . 0.9500 ?
C16 C17 . 1.385(3) ?
C16 H16A . 0.9500 ?
C18 C19 . 1.442(3) ?
C19 C20 . 1.357(3) ?
C19 H19A . 0.9500 ?
C20 C21 . 1.488(3) ?
C21 H21A . 0.9800 ?
C21 H21B . 0.9800 ?
C21 H21C . 0.9800 ?
C22 H22A . 0.9800 ?
C22 H22B . 0.9800 ?
C22 H22C . 0.9800 ?

loop_
_geom_hbond_atom_site_label_D
_geom_hbond_atom_site_label_H
_geom_hbond_atom_site_label_A
_geom_hbond_site_symmetry_A
_geom_hbond_distance_DH
_geom_hbond_distance_HA
_geom_hbond_distance_DA
_geom_hbond_angle_DHA
C2 H2B O2 . 0.95 2.45 2.925(3) 110.5
C13 H13A O5 . 0.95 2.49 2.961(3) 110.7
C14 H14A O4 4_556 0.95 2.57 3.398(3) 146.5
C16 H16A O4 3_645 0.95 2.45 3.379(3) 164.6

loop_
_geom_torsion_atom_site_label_1
_geom_torsion_atom_site_label_2
_geom_torsion_atom_site_label_3
_geom_torsion_atom_site_label_4
_geom_torsion_site_symmetry_1
_geom_torsion_site_symmetry_2
_geom_torsion_site_symmetry_3
_geom_torsion_site_symmetry_4
_geom_torsion
_geom_torsion_publ_flag
O1 N1 N2 N3 . . . . -179.03(19) ?
C6 N1 N2 N3 . . . . 0.4(2) ?
N1 N2 N3 C1 . . . . 0.1(2) ?
N1 N2 N3 C7 . . . . -179.59(19) ?
O4 N4 N5 N6 . . . . 178.92(19) ?
C17 N4 N5 N6 . . . . 0.1(2) ?
N4 N5 N6 C12 . . . . -0.3(2) ?
N4 N5 N6 C18 . . . . -175.93(19) ?
N2 N3 C1 C6 . . . . -0.5(2) ?
C7 N3 C1 C6 . . . . 179.1(2) ?
N2 N3 C1 C2 . . . . 178.3(2) ?
C7 N3 C1 C2 . . . . -2.0(4) ?
N3 C1 C2 C3 . . . . -178.7(2) ?
C6 C1 C2 C3 . . . . 0.0(3) ?
C1 C2 C3 C4 . . . . -0.4(4) ?
C2 C3 C4 C5 . . . . 0.3(4) ?
C3 C4 C5 C6 . . . . 0.2(4) ?
C4 C5 C6 C1 . . . . -0.5(4) ?
C4 C5 C6 N1 . . . . 177.9(2) ?
N3 C1 C6 C5 . . . . 179.5(2) ?
C2 C1 C6 C5 . . . . 0.4(4) ?
N3 C1 C6 N1 . . . . 0.7(2) ?
C2 C1 C6 N1 . . . . -178.3(2) ?
O1 N1 C6 C5 . . . . 0.0(4) ?
N2 N1 C6 C5 . . . . -179.4(2) ?
O1 N1 C6 C1 . . . . 178.7(2) ?
N2 N1 C6 C1 . . . . -0.7(3) ?
N2 N3 C7 O2 . . . . -175.4(2) ?
C1 N3 C7 O2 . . . . 5.0(3) ?
N2 N3 C7 C8 . . . . 4.4(3) ?
C1 N3 C7 C8 . . . . -175.3(2) ?
O2 C7 C8 C9 . . . . -0.7(4) ?
N3 C7 C8 C9 . . . . 179.6(2) ?
C11 O3 C9 C8 . . . . -1.1(3) ?
C11 O3 C9 C10 . . . . 179.8(2) ?
C7 C8 C9 O3 . . . . 179.0(2) ?
C7 C8 C9 C10 . . . . -2.1(4) ?
N5 N6 C12 C17 . . . . 0.4(2) ?
C18 N6 C12 C17 . . . . 175.7(2) ?
N5 N6 C12 C13 . . . . -179.2(2) ?
C18 N6 C12 C13 . . . . -3.9(4) ?
N6 C12 C13 C14 . . . . 179.9(2) ?
C17 C12 C13 C14 . . . . 0.3(3) ?
C12 C13 C14 C15 . . . . 0.0(4) ?
C13 C14 C15 C16 . . . . -0.6(4) ?
C14 C15 C16 C17 . . . . 0.9(3) ?
C15 C16 C17 C12 . . . . -0.6(3) ?
C15 C16 C17 N4 . . . . -179.8(2) ?
N6 C12 C17 C16 . . . . -179.7(2) ?
C13 C12 C17 C16 . . . . 0.0(4) ?
N6 C12 C17 N4 . . . . -0.3(2) ?
C13 C12 C17 N4 . . . . 179.4(2) ?
O4 N4 C17 C16 . . . . 0.7(4) ?
N5 N4 C17 C16 . . . . 179.5(2) ?
O4 N4 C17 C12 . . . . -178.6(2) ?
N5 N4 C17 C12 . . . . 0.2(3) ?
N5 N6 C18 O5 . . . . 177.7(2) ?
C12 N6 C18 O5 . . . . 2.8(3) ?
N5 N6 C18 C19 . . . . -3.0(3) ?
C12 N6 C18 C19 . . . . -177.9(2) ?
O5 C18 C19 C20 . . . . 5.0(4) ?
N6 C18 C19 C20 . . . . -174.2(2) ?
C22 O6 C20 C19 . . . . 3.0(3) ?
C22 O6 C20 C21 . . . . -177.4(2) ?
C18 C19 C20 O6 . . . . 179.3(2) ?
C18 C19 C20 C21 . . . . -0.2(4) ?
